data_8103413
loop_
_publ_author_name
'Thoeni, W.'

_publ_section_title
;
 The crystal structure of hydrated zeolites Tl-A, Ca-A and Ag-A
;
_journal_name_full
;
Zeitschrift fuer Kristallographie, Kristallgeometrie, Kristallphysik,
 Kristallchemie (-144,1977)
;
_journal_page_first 142
_journal_page_last 160
_journal_volume 142
_journal_year 1975
_chemical_formula_sum 'Ag7.44 Al12 O63.6 Si12'
_chemical_name_systematic 'Ag12 (Al12 Si12 O48) (H2 O)15.6'
_space_group_IT_number 221
_symmetry_space_group_name_Hall '-P 4 2 3'
_symmetry_space_group_name_H-M 'P m -3 m'
_cell_angle_alpha 90
_cell_angle_beta 90
_cell_angle_gamma 90
_cell_formula_units_Z 1
_cell_length_a 12.3
_cell_length_b 12.3
_cell_length_c 12.3
_cell_volume 1860.867
_citation_journal_id_ASTM ZEKGAX
_cod_data_source_file silver3-x_272.cif
_cod_data_source_block Ag7.44Al12O63.6Si12
_cod_database_code 8103413

loop_
_symmetry_equiv_pos_as_xyz
x,y,z
-y,x,z
-x,-y,z
y,-x,z
x,-y,-z
y,x,-z
-x,y,-z
-y,-x,-z
z,x,y
-x,z,y
-z,-x,y
x,-z,y
z,-x,-y
x,z,-y
-z,x,-y
-x,-z,-y
y,z,x
y,-z,-x
z,y,-x
-y,z,-x
-z,-y,-x
-y,-z,x
z,-y,x
-z,y,x
-x,-y,-z
y,-x,-z
x,y,-z
-y,x,-z
-x,y,z
-y,-x,z
x,-y,z
y,x,z
-z,-x,-y
x,-z,-y
z,x,-y
-x,z,-y
-z,x,y
-x,-z,y
z,-x,y
x,z,y
-y,-z,-x
-y,z,x
-z,-y,x
y,-z,x
z,y,x
y,z,-x
-z,y,-x
z,-y,-x

loop_
_atom_site_label
_atom_site_type_symbol
_atom_site_fract_x
_atom_site_fract_y
_atom_site_fract_z
_atom_site_occupancy
_atom_site_U_iso_or_equiv
Al1 Al+3 0 0.182 0.366 0.5 0.0
O1 O-2 0 0.226 0.5 1 0.0
O5 O-2 0 0.17 0 0.6 0.0
O3 O-2 0.109 0.109 0.338 1 0.0
O4 O-2 0.5 0.39 0.05 0.5 0.0
Ag2 Ag+1 0.151 0.151 0.151 0.32 0.0
Si1 Si+4 0 0.182 0.366 0.5 0.0
O2 O-2 0 0.293 0.293 1 0.0
Ag1 Ag+1 0.229 0.229 0.229 0.61 0.0
